data_4034997
loop_
_publ_author_name
'Frota, Carlise'
'Polo, Ellen Christine'
'Esteves, Henrique'
'Correia, Carlos Roque Duarte'

_publ_section_title
;
 Regioselective and Stereoselective Heck-Matsuda Arylations of
 Trisubstituted Allylic Alkenols and Their Silyl and Methyl Ether
 Derivatives To Access Two Contiguous Stereogenic Centers: Expanding the
 Redox-Relay Process and Application in the Total Synthesis of
 meso-Hexestrol.
;
_journal_issue 4
_journal_name_full 'The Journal of organic chemistry'
_journal_page_first 2198
_journal_page_last 2209
_journal_paper_doi 10.1021/acs.joc.7b03098
_journal_volume 83
_journal_year 2018
_chemical_formula_moiety 'C19 H22 O2'
_chemical_formula_sum 'C19 H22 O2'
_chemical_formula_weight 282.36
_space_group_crystal_system monoclinic
_space_group_IT_number 15
_space_group_name_Hall '-C 2yc'
_space_group_name_H-M_alt 'C 1 2/c 1'
_atom_sites_solution_hydrogens geom
_audit_creation_method SHELXL-2014/7
_audit_update_record
;
2015-10-07 # Formatted by publCIF

;
_cell_angle_alpha 90
_cell_angle_beta 95.748(8)
_cell_angle_gamma 90
_cell_formula_units_Z 8
_cell_length_a 31.448(11)
_cell_length_b 5.764(2)
_cell_length_c 17.428(6)
_cell_measurement_reflns_used 71
_cell_measurement_temperature 150(2)
_cell_measurement_theta_max 22.54
_cell_measurement_theta_min 3.796
_cell_volume 3143.2(19)
_computing_cell_refinement '<i>SAINT</i> (Bruker, 2010)'
_computing_data_collection '<i>APEX2</i> (Bruker, 2010)'
_computing_data_reduction '<i>SAINT</i> (Bruker, 2010)'
_computing_structure_refinement 'SHELXL-2014/7 (Sheldrick, 2014)'
_computing_structure_solution 'SHELXS-97 (Sheldrick, 2008)'
_diffrn_ambient_temperature 150(2)
_diffrn_detector_area_resol_mean 8.3333
_diffrn_measured_fraction_theta_full 1.000
_diffrn_measured_fraction_theta_max 0.999
_diffrn_measurement_device_type 'Bruker APEX CCD detector'
_diffrn_measurement_method 'phi and omega scans'
_diffrn_radiation_source 'fine-focus sealed tube'
_diffrn_radiation_type MoK\a
_diffrn_radiation_wavelength 0.71073
_diffrn_reflns_av_R_equivalents 0.0209
_diffrn_reflns_av_unetI/netI 0.0191
_diffrn_reflns_Laue_measured_fraction_full 1.000
_diffrn_reflns_Laue_measured_fraction_max 0.999
_diffrn_reflns_limit_h_max 31
_diffrn_reflns_limit_h_min -38
_diffrn_reflns_limit_k_max 7
_diffrn_reflns_limit_k_min -7
_diffrn_reflns_limit_l_max 21
_diffrn_reflns_limit_l_min -19
_diffrn_reflns_number 13104
_diffrn_reflns_point_group_measured_fraction_full 1.000
_diffrn_reflns_point_group_measured_fraction_max 0.999
_diffrn_reflns_theta_full 25.242
_diffrn_reflns_theta_max 26.022
_diffrn_reflns_theta_min 2.349
_exptl_absorpt_coefficient_mu 0.076
_exptl_absorpt_correction_T_max 0.7454
_exptl_absorpt_correction_T_min 0.6955
_exptl_absorpt_correction_type multi-scan
_exptl_absorpt_process_details 'SADABS (Bruker, 2010)'
_exptl_crystal_colour colorless
_exptl_crystal_density_diffrn 1.193
_exptl_crystal_description needle
_exptl_crystal_F_000 1216
_exptl_crystal_size_max 0.355
_exptl_crystal_size_mid 0.174
_exptl_crystal_size_min 0.106
_refine_diff_density_max 1.075
_refine_diff_density_min -0.349
_refine_diff_density_rms 0.057
_refine_ls_extinction_method none
_refine_ls_goodness_of_fit_ref 1.038
_refine_ls_hydrogen_treatment constr
_refine_ls_matrix_type full
_refine_ls_number_parameters 193
_refine_ls_number_reflns 3092
_refine_ls_number_restraints 0
_refine_ls_restrained_S_all 1.038
_refine_ls_R_factor_all 0.0862
_refine_ls_R_factor_gt 0.0710
_refine_ls_shift/su_max 0.000
_refine_ls_shift/su_mean 0.000
_refine_ls_structure_factor_coef Fsqd
_refine_ls_weighting_details 'w=1/[\s^2^(Fo^2^)+(0.0757P)^2^+9.1028P] where P=(Fo^2^+2Fc^2^)/3'
_refine_ls_weighting_scheme calc
_refine_ls_wR_factor_gt 0.1781
_refine_ls_wR_factor_ref 0.1890
_reflns_Friedel_coverage 0.000
_reflns_number_gt 2485
_reflns_number_total 3092
_reflns_threshold_expression 'I > 2\s(I)'
_cod_data_source_file jo7b03098_si_001.cif
_cod_data_source_block 392
_cod_original_cell_volume 3143.0(19)
_cod_original_sg_symbol_H-M 'C 2/c'
_cod_database_code 4034997
_publcif_datablock.id {61eb9b90-ff1c-42a9-81dd-3e9a2a9d08e5}

_shelx_shelxl_version_number 2014/7
_shelx_space_group_comment
;
The symmetry employed for this shelxl refinement is uniquely defined
by the following loop, which should always be used as a source of
symmetry information in preference to the above space-group names.
They are only intended as comments.
;

loop_
_space_group_symop_operation_xyz
'x, y, z'
'-x, y, -z+1/2'
'x+1/2, y+1/2, z'
'-x+1/2, y+1/2, -z+1/2'
'-x, -y, -z'
'x, -y, z-1/2'
'-x+1/2, -y+1/2, -z'
'x+1/2, -y+1/2, z-1/2'

loop_
_atom_site_label
_atom_site_type_symbol
_atom_site_fract_x
_atom_site_fract_y
_atom_site_fract_z
_atom_site_U_iso_or_equiv
_atom_site_adp_type
_atom_site_occupancy
_atom_site_site_symmetry_order
_atom_site_calc_flag
_atom_site_refinement_flags_posn
_atom_site_refinement_flags_adp
O2 O 0.19441(6) 0.1929(3) 0.69516(10) 0.0365(5) Uani 1 1 d . .
O1 O 0.08300(7) -0.1490(3) 0.96002(13) 0.0543(6) Uani 1 1 d . .
C10 C 0.05796(8) 0.2712(5) 1.23521(15) 0.0338(6) Uani 1 1 d . .
H10 H 0.0499 0.2797 1.2863 0.041 Uiso 1 1 calc R U
C9 C 0.08040(8) 0.0811(5) 1.21181(16) 0.0385(6) Uani 1 1 d . .
H9 H 0.0881 -0.0416 1.2469 0.046 Uiso 1 1 calc R U
C8 C 0.09161(8) 0.0712(5) 1.13613(17) 0.0404(7) Uani 1 1 d . .
H8 H 0.1068 -0.0595 1.1199 0.048 Uiso 1 1 calc R U
C7 C 0.08076(8) 0.2508(5) 1.08423(15) 0.0351(6) Uani 1 1 d . .
C3 C 0.09263(8) 0.2512(5) 1.00057(15) 0.0361(6) Uani 1 1 d . .
H3 H 0.0810 0.3968 0.9753 0.043 Uiso 1 1 calc R U
C4 C 0.14059(8) 0.2503(5) 0.99658(14) 0.0310(6) Uani 1 1 d . .
H4 H 0.1518 0.1085 1.0248 0.037 Uiso 1 1 calc R U
C13 C 0.15221(7) 0.2268(4) 0.91437(13) 0.0265(5) Uani 1 1 d . .
C14 C 0.17577(8) 0.0378(4) 0.89399(14) 0.0310(6) Uani 1 1 d . .
H14 H 0.1823 -0.0821 0.9307 0.037 Uiso 1 1 calc R U
C15 C 0.19013(8) 0.0182(4) 0.82158(14) 0.0300(5) Uani 1 1 d . .
H15 H 0.2062 -0.1137 0.8091 0.036 Uiso 1 1 calc R U
C16 C 0.18091(7) 0.1919(4) 0.76763(13) 0.0272(5) Uani 1 1 d . .
C19 C 0.22062(12) 0.0027(6) 0.67700(18) 0.0536(9) Uani 1 1 d . .
H19A H 0.2296 0.0242 0.6252 0.080 Uiso 1 1 calc R U
H19B H 0.2044 -0.1420 0.6787 0.080 Uiso 1 1 calc R U
H19C H 0.2459 -0.0047 0.7146 0.080 Uiso 1 1 calc R U
C18 C 0.14246(7) 0.3984(4) 0.85847(14) 0.0285(5) Uani 1 1 d . .
H18 H 0.1259 0.5287 0.8707 0.034 Uiso 1 1 calc R U
C17 C 0.15643(7) 0.3820(4) 0.78584(13) 0.0280(5) Uani 1 1 d . .
H17 H 0.1494 0.4998 0.7486 0.034 Uiso 1 1 calc R U
C5 C 0.16280(9) 0.4565(5) 1.03762(15) 0.0411(7) Uani 1 1 d . .
H5A H 0.1482 0.5994 1.0176 0.049 Uiso 1 1 calc R U
H5B H 0.1587 0.4453 1.0931 0.049 Uiso 1 1 calc R U
C6 C 0.20917(9) 0.4843(5) 1.03098(16) 0.0411(7) Uani 1 1 d . .
H6A H 0.2139 0.5063 0.9767 0.062 Uiso 1 1 calc R U
H6B H 0.2244 0.3451 1.0509 0.062 Uiso 1 1 calc R U
H6C H 0.2199 0.6197 1.0609 0.062 Uiso 1 1 calc R U
C2 C 0.06954(7) 0.0448(4) 0.95875(14) 0.0285(5) Uani 1 1 d . .
C1 C 0.02825(11) 0.1056(7) 0.9138(2) 0.0660(10) Uani 1 1 d . .
H1A H 0.0339 0.1948 0.8680 0.099 Uiso 1 1 calc R U
H1B H 0.0109 0.1989 0.9459 0.099 Uiso 1 1 calc R U
H1C H 0.0128 -0.0368 0.8978 0.099 Uiso 1 1 calc R U
C11 C 0.04745(8) 0.4478(5) 1.18327(15) 0.0368(6) Uani 1 1 d . .
H11 H 0.0321 0.5785 1.1990 0.044 Uiso 1 1 calc R U
C12 C 0.05882(9) 0.4378(5) 1.10909(16) 0.0374(6) Uani 1 1 d . .
H12 H 0.0514 0.5622 1.0746 0.045 Uiso 1 1 calc R U

loop_
_atom_site_aniso_label
_atom_site_aniso_U_11
_atom_site_aniso_U_22
_atom_site_aniso_U_33
_atom_site_aniso_U_23
_atom_site_aniso_U_13
_atom_site_aniso_U_12
O2 0.0436(10) 0.0380(10) 0.0297(9) -0.0003(8) 0.0122(8) 0.0036(8)
O1 0.0684(15) 0.0283(11) 0.0667(14) 0.0020(10) 0.0096(11) 0.0056(10)
C10 0.0262(12) 0.0432(15) 0.0331(13) 0.0026(11) 0.0082(10) -0.0043(11)
C9 0.0302(13) 0.0371(15) 0.0482(16) 0.0093(12) 0.0046(11) 0.0008(11)
C8 0.0256(12) 0.0375(15) 0.0591(17) -0.0131(13) 0.0100(12) 0.0015(11)
C7 0.0262(12) 0.0428(15) 0.0370(13) -0.0016(11) 0.0060(10) -0.0117(11)
C3 0.0330(13) 0.0350(14) 0.0409(14) 0.0023(11) 0.0060(11) 0.0012(11)
C4 0.0308(12) 0.0339(13) 0.0292(12) -0.0007(10) 0.0064(10) -0.0063(11)
C13 0.0228(11) 0.0296(12) 0.0270(11) -0.0006(9) 0.0023(9) -0.0062(10)
C14 0.0374(13) 0.0243(12) 0.0313(13) 0.0038(10) 0.0029(10) -0.0006(10)
C15 0.0324(13) 0.0239(12) 0.0337(13) -0.0030(10) 0.0025(10) 0.0040(10)
C16 0.0245(11) 0.0300(12) 0.0272(12) -0.0028(10) 0.0028(9) -0.0039(10)
C19 0.073(2) 0.0428(17) 0.0503(17) -0.0051(14) 0.0341(16) 0.0098(16)
C18 0.0245(11) 0.0255(12) 0.0353(13) -0.0029(10) 0.0026(10) 0.0018(10)
C17 0.0292(12) 0.0257(12) 0.0288(12) 0.0045(9) 0.0006(9) 0.0010(10)
C5 0.0391(15) 0.0518(17) 0.0335(14) -0.0072(12) 0.0086(11) -0.0114(13)
C6 0.0385(14) 0.0504(17) 0.0345(13) -0.0024(12) 0.0037(11) -0.0155(13)
C2 0.0258(12) 0.0289(13) 0.0317(12) 0.0016(10) 0.0074(9) -0.0009(10)
C1 0.0429(18) 0.082(3) 0.070(2) -0.013(2) -0.0107(16) 0.0183(18)
C11 0.0347(14) 0.0338(14) 0.0433(15) 0.0003(12) 0.0100(11) 0.0030(11)
C12 0.0364(14) 0.0361(14) 0.0402(14) 0.0074(12) 0.0060(11) -0.0027(12)

loop_
_atom_type_symbol
_atom_type_description
_atom_type_scat_dispersion_real
_atom_type_scat_dispersion_imag
_atom_type_scat_source
C C 0.0033 0.0016 'International Tables Vol C Tables 4.2.6.8 and 6.1.1.4'
H H 0.0000 0.0000 'International Tables Vol C Tables 4.2.6.8 and 6.1.1.4'
O O 0.0106 0.0060 'International Tables Vol C Tables 4.2.6.8 and 6.1.1.4'

loop_
_geom_angle_atom_site_label_1
_geom_angle_atom_site_label_2
_geom_angle_atom_site_label_3
_geom_angle
C16 O2 C19 116.1(2)
C11 C10 C9 119.0(2)
C11 C10 H10 120.5
C9 C10 H10 120.5
C10 C9 C8 119.5(2)
C10 C9 H9 120.2
C8 C9 H9 120.2
C7 C8 C9 120.8(2)
C7 C8 H8 119.6
C9 C8 H8 119.6
C12 C7 C8 118.4(2)
C12 C7 C3 118.3(2)
C8 C7 C3 123.3(2)
C4 C3 C2 113.6(2)
C4 C3 C7 112.3(2)
C2 C3 C7 107.4(2)
C4 C3 H3 107.8
C2 C3 H3 107.8
C7 C3 H3 107.8
C3 C4 C13 112.2(2)
C3 C4 C5 112.8(2)
C13 C4 C5 111.8(2)
C3 C4 H4 106.5
C13 C4 H4 106.5
C5 C4 H4 106.5
C14 C13 C18 117.6(2)
C14 C13 C4 119.8(2)
C18 C13 C4 122.4(2)
C13 C14 C15 122.0(2)
C13 C14 H14 119.0
C15 C14 H14 119.0
C16 C15 C14 119.6(2)
C16 C15 H15 120.2
C14 C15 H15 120.2
O2 C16 C15 124.4(2)
O2 C16 C17 115.8(2)
C15 C16 C17 119.8(2)
O2 C19 H19A 109.5
O2 C19 H19B 109.5
H19A C19 H19B 109.5
O2 C19 H19C 109.5
H19A C19 H19C 109.5
H19B C19 H19C 109.5
C17 C18 C13 121.4(2)
C17 C18 H18 119.3
C13 C18 H18 119.3
C18 C17 C16 119.7(2)
C18 C17 H17 120.2
C16 C17 H17 120.2
C6 C5 C4 117.2(2)
C6 C5 H5A 108.0
C4 C5 H5A 108.0
C6 C5 H5B 108.0
C4 C5 H5B 108.0
H5A C5 H5B 107.3
C5 C6 H6A 109.5
C5 C6 H6B 109.5
H6A C6 H6B 109.5
C5 C6 H6C 109.5
H6A C6 H6C 109.5
H6B C6 H6C 109.5
O1 C2 C1 121.2(3)
O1 C2 C3 124.4(2)
C1 C2 C3 114.4(2)
C2 C1 H1A 109.5
C2 C1 H1B 109.5
H1A C1 H1B 109.5
C2 C1 H1C 109.5
H1A C1 H1C 109.5
H1B C1 H1C 109.5
C12 C11 C10 121.2(3)
C12 C11 H11 119.4
C10 C11 H11 119.4
C7 C12 C11 121.0(3)
C7 C12 H12 119.5
C11 C12 H12 119.5

loop_
_geom_bond_atom_site_label_1
_geom_bond_atom_site_label_2
_geom_bond_distance
O2 C16 1.372(3)
O2 C19 1.426(3)
O1 C2 1.194(3)
C10 C11 1.380(4)
C10 C9 1.387(4)
C10 H10 0.9500
C9 C8 1.400(4)
C9 H9 0.9500
C8 C7 1.394(4)
C8 H8 0.9500
C7 C12 1.373(4)
C7 C3 1.541(4)
C3 C4 1.517(4)
C3 C2 1.539(4)
C3 H3 1.0000
C4 C13 1.520(3)
C4 C5 1.521(4)
C4 H4 1.0000
C13 C14 1.384(3)
C13 C18 1.400(3)
C14 C15 1.387(3)
C14 H14 0.9500
C15 C16 1.384(3)
C15 H15 0.9500
C16 C17 1.394(3)
C19 H19A 0.9800
C19 H19B 0.9800
C19 H19C 0.9800
C18 C17 1.384(3)
C18 H18 0.9500
C17 H17 0.9500
C5 C6 1.483(4)
C5 H5A 0.9900
C5 H5B 0.9900
C6 H6A 0.9800
C6 H6B 0.9800
C6 H6C 0.9800
C2 C1 1.490(4)
C1 H1A 0.9800
C1 H1B 0.9800
C1 H1C 0.9800
C11 C12 1.377(4)
C11 H11 0.9500
C12 H12 0.9500

loop_
_geom_torsion_atom_site_label_1
_geom_torsion_atom_site_label_2
_geom_torsion_atom_site_label_3
_geom_torsion_atom_site_label_4
_geom_torsion
C11 C10 C9 C8 -0.5(4)
C10 C9 C8 C7 0.5(4)
C9 C8 C7 C12 0.0(4)
C9 C8 C7 C3 179.3(2)
C12 C7 C3 C4 117.1(3)
C8 C7 C3 C4 -62.2(3)
C12 C7 C3 C2 -117.4(3)
C8 C7 C3 C2 63.4(3)
C2 C3 C4 C13 52.2(3)
C7 C3 C4 C13 174.4(2)
C2 C3 C4 C5 179.5(2)
C7 C3 C4 C5 -58.3(3)
C3 C4 C13 C14 -118.8(3)
C5 C4 C13 C14 113.3(3)
C3 C4 C13 C18 65.6(3)
C5 C4 C13 C18 -62.2(3)
C18 C13 C14 C15 1.2(4)
C4 C13 C14 C15 -174.6(2)
C13 C14 C15 C16 0.1(4)
C19 O2 C16 C15 -1.8(4)
C19 O2 C16 C17 178.0(2)
C14 C15 C16 O2 178.3(2)
C14 C15 C16 C17 -1.5(4)
C14 C13 C18 C17 -1.1(3)
C4 C13 C18 C17 174.6(2)
C13 C18 C17 C16 -0.3(4)
O2 C16 C17 C18 -178.2(2)
C15 C16 C17 C18 1.6(3)
C3 C4 C5 C6 -174.4(2)
C13 C4 C5 C6 -46.9(3)
C4 C3 C2 O1 39.8(4)
C7 C3 C2 O1 -85.0(3)
C4 C3 C2 C1 -139.0(3)
C7 C3 C2 C1 96.2(3)
C9 C10 C11 C12 0.0(4)
C8 C7 C12 C11 -0.5(4)
C3 C7 C12 C11 -179.8(2)
C10 C11 C12 C7 0.4(4)

loop_
_publcif_info_datablock.id
_publcif_info_datablock.publ_exptl
_publcif_info_datablock.publ_geom
_publcif_info_datablock.structure
{61eb9b90-ff1c-42a9-81dd-3e9a2a9d08e5} y y y

loop_
_publcif_info_cif.paper_type
E
